data_4321872
loop_
_publ_author_name
'Ferida S. McQuillan'
'Hongli Chen'
'Thomas A. Hamor'
'Christopher J. Jones'
'Helen A. Jones'
'R. Peter Sidebotham'

_publ_section_title
;
 Stereoselectivity in the Formation of Metallomacrocycles from
 [Mo(NO){HB(3,5-Me2C3HN2)3}I2] and Ditopic Proligands: The X-ray Crystal
 Structures of anti-[[Mo(NO){HB(3,5-Me2C3HN2)3}{1,4-(OCH2)2C6H4}]2.4CHCl3,
 syn-[Mo(NO){HB(3,5-Me2C3HN2)3}{1,4-(OCH2)2C6H4}]2.2CH2Cl2, and
 anti-[Mo(NO){HB(3,5-Me2C3HN2)3}{(4-OC6H4)2CH2}]2.2CHCl3.CH2Cl2
;
_journal_name_full 'Inorganic Chemistry'
_journal_page_first 1555
_journal_page_last 1562
_journal_paper_doi 10.1021/ic981010s
_journal_volume 38
_journal_year 1999
_chemical_formula_sum 'C59 H68 B2 Cl8 Mo2 N14 O6'
_chemical_formula_weight 1566.37
_chemical_name_systematic
; 
 ? 
;
_space_group_IT_number 2
_symmetry_cell_setting triclinic
_symmetry_space_group_name_Hall '-P 1'
_symmetry_space_group_name_H-M 'P -1'
_atom_sites_solution_hydrogens geom
_atom_sites_solution_primary direct
_atom_sites_solution_secondary difmap
_audit_creation_method SHELXL
_cell_angle_alpha 111.800(10)
_cell_angle_beta 95.480(10)
_cell_angle_gamma 94.78(2)
_cell_formula_units_Z 1
_cell_length_a 12.665(2)
_cell_length_b 13.013(2)
_cell_length_c 11.894(2)
_cell_measurement_reflns_used 13584
_cell_measurement_temperature 294(2)
_cell_measurement_theta_max 26.79
_cell_measurement_theta_min 1.63
_cell_volume 1796.7(5)
_computing_cell_refinement
;
 Unit cell dimensions by post refinement of the full data set 
;
_computing_molecular_graphics ORTEP
_computing_structure_refinement SHELXL-93
_computing_structure_solution TEXSAN
_diffrn_ambient_temperature 294(2)
_diffrn_measurement_device 'Rigaku area detector diffractometer'
_diffrn_radiation_monochromator graphite
_diffrn_radiation_source 'rotating anode'
_diffrn_radiation_type MoKa
_diffrn_radiation_wavelength 0.7107
_diffrn_reflns_av_R_equivalents 0.0291
_diffrn_reflns_av_sigmaI/netI 0.0909
_diffrn_reflns_limit_h_max 16
_diffrn_reflns_limit_h_min 0
_diffrn_reflns_limit_k_max 16
_diffrn_reflns_limit_k_min -16
_diffrn_reflns_limit_l_max 14
_diffrn_reflns_limit_l_min -15
_diffrn_reflns_number '13584 [I>0.5sigma(I)]'
_diffrn_reflns_theta_max 26.79
_diffrn_reflns_theta_min 1.63
_exptl_absorpt_coefficient_mu 0.703
_exptl_crystal_density_diffrn 1.448
_exptl_crystal_F_000 798
_exptl_crystal_size_max 0.5
_exptl_crystal_size_mid 0.5
_exptl_crystal_size_min 0.3
_refine_diff_density_max 1.481
_refine_diff_density_min -0.795
_refine_diff_density_rms 0.100
_refine_ls_extinction_method none
_refine_ls_goodness_of_fit_all 1.011
_refine_ls_goodness_of_fit_obs 1.044
_refine_ls_matrix_type full
_refine_ls_number_parameters 416
_refine_ls_number_reflns 6813
_refine_ls_number_restraints 0
_refine_ls_restrained_S_all 1.011
_refine_ls_restrained_S_obs 1.044
_refine_ls_R_factor_all 0.0728
_refine_ls_R_factor_obs 0.0648
_refine_ls_shift/esd_max 0.001
_refine_ls_shift/esd_mean 0.000
_refine_ls_structure_factor_coef Fsqd
_refine_ls_weighting_details 'w=1/[s^2^(Fo^2^)+( 0.1192P)^2^+2.2100P] where P=(Fo^2^+2Fc^2^)/3'
_refine_ls_weighting_scheme calc
_refine_ls_wR_factor_all 0.1979
_refine_ls_wR_factor_obs 0.1887
_reflns_number_observed 5830
_reflns_number_total '6813 [I>0.5sigma(I)]'
_reflns_observed_criterion >2sigma(I)
_cod_data_source_file ic981010s_3.cif
_cod_data_source_block 4a
_cod_depositor_comments
;
The following automatic conversions were performed:

'_refine_ls_weighting_scheme' value 'calc w=1/[s^2^(Fo^2^)+(
0.1192P)^2^+2.2100P] where P=(Fo^2^+2Fc^2^)/3' was changed to 'calc'.
New tag '_refine_ls_weighting_details' was created. The value of the
new tag was set to 'w=1/[s^2^(Fo^2^)+( 0.1192P)^2^+2.2100P] where
P=(Fo^2^+2Fc^2^)/3'.

Automatic conversion script
Id: cif_fix_values 3143 2015-03-26 13:38:13Z robertas 
;
_cod_database_code 4321872

loop_
_symmetry_equiv_pos_as_xyz
'x, y, z'
'-x, -y, -z'

loop_
_atom_site_aniso_label
_atom_site_aniso_U_11
_atom_site_aniso_U_22
_atom_site_aniso_U_33
_atom_site_aniso_U_23
_atom_site_aniso_U_13
_atom_site_aniso_U_12
Mo1 0.0437(2) 0.0420(3) 0.0416(2) 0.0200(2) 0.01379(15) 0.0011(2)
Cl1 0.129(3) 0.286(6) 0.321(6) 0.229(5) 0.067(3) 0.038(3)
Cl2 0.415(12) 0.364(10) 0.181(5) 0.155(6) 0.008(6) -0.070(9)
Cl3 0.279(7) 0.226(5) 0.355(8) 0.197(6) -0.027(6) -0.089(5)
Cl4 0.094(3) 0.102(3) 0.088(2) 0.023(2) -0.007(2) 0.012(2)
Cl5 0.151(5) 0.138(5) 0.114(4) 0.035(3) 0.052(3) 0.023(4)
O1 0.092(3) 0.066(2) 0.044(2) 0.014(2) 0.027(2) 0.007(2)
O2 0.050(2) 0.049(2) 0.053(2) 0.0216(14) 0.0161(14) 0.0009(14)
O3 0.060(2) 0.046(2) 0.045(2) 0.0220(13) 0.0163(14) 0.0057(15)
N1 0.054(2) 0.047(2) 0.053(2) 0.023(2) 0.016(2) 0.001(2)
N2 0.048(2) 0.045(2) 0.039(2) 0.0160(15) 0.0122(14) 0.000(2)
N3 0.045(2) 0.057(2) 0.040(2) 0.024(2) 0.0129(14) 0.002(2)
N4 0.040(2) 0.045(2) 0.046(2) 0.019(2) 0.0105(14) 0.0012(15)
N5 0.044(2) 0.049(2) 0.041(2) 0.017(2) 0.0138(14) -0.002(2)
N6 0.047(2) 0.047(2) 0.054(2) 0.028(2) 0.018(2) 0.004(2)
N7 0.051(2) 0.051(2) 0.051(2) 0.029(2) 0.018(2) 0.002(2)
C1 0.074(3) 0.058(3) 0.055(3) 0.016(2) 0.011(2) -0.015(3)
C2 0.048(2) 0.051(3) 0.045(2) 0.018(2) 0.008(2) 0.003(2)
C3 0.061(3) 0.065(3) 0.041(2) 0.016(2) 0.011(2) -0.001(2)
C4 0.052(3) 0.065(3) 0.045(2) 0.023(2) 0.011(2) 0.003(2)
C5 0.099(5) 0.096(5) 0.047(3) 0.022(3) 0.023(3) -0.023(4)
C6 0.055(3) 0.065(3) 0.053(3) 0.025(2) 0.009(2) 0.009(2)
C7 0.046(2) 0.042(2) 0.049(2) 0.017(2) 0.009(2) 0.008(2)
C8 0.043(2) 0.062(3) 0.057(3) 0.021(2) 0.004(2) 0.002(2)
C9 0.046(2) 0.053(3) 0.053(3) 0.018(2) 0.013(2) 0.000(2)
C10 0.048(3) 0.090(4) 0.070(3) 0.033(3) 0.018(2) -0.007(3)
C11 0.118(6) 0.083(5) 0.117(6) 0.073(5) 0.058(5) 0.032(4)
C12 0.064(3) 0.059(3) 0.069(3) 0.039(3) 0.020(2) 0.007(2)
C13 0.069(3) 0.056(3) 0.085(4) 0.041(3) 0.027(3) 0.019(3)
C14 0.052(3) 0.049(3) 0.057(3) 0.024(2) 0.017(2) 0.007(2)
C15 0.068(3) 0.062(3) 0.075(4) 0.029(3) 0.035(3) 0.013(3)
C16 0.046(2) 0.047(2) 0.048(2) 0.019(2) 0.014(2) -0.004(2)
C17 0.044(2) 0.076(4) 0.077(3) 0.051(3) 0.006(2) 0.002(2)
C18 0.052(3) 0.072(3) 0.075(3) 0.052(3) 0.013(2) 0.005(2)
C19 0.046(2) 0.050(3) 0.058(3) 0.031(2) 0.013(2) 0.006(2)
C20 0.047(2) 0.060(3) 0.055(3) 0.034(2) 0.011(2) 0.006(2)
C21 0.053(3) 0.059(3) 0.047(2) 0.030(2) 0.013(2) 0.003(2)
C22 0.048(3) 0.084(4) 0.092(4) 0.063(4) 0.023(3) 0.013(3)
C23 0.050(2) 0.044(2) 0.048(2) 0.023(2) 0.011(2) 0.000(2)
C24 0.088(4) 0.062(3) 0.064(3) 0.036(3) 0.039(3) 0.023(3)
C25 0.082(4) 0.064(4) 0.084(4) 0.043(3) 0.042(3) 0.029(3)
C26 0.042(2) 0.060(3) 0.069(3) 0.040(3) 0.016(2) 0.008(2)
C27 0.059(3) 0.056(3) 0.049(2) 0.026(2) 0.013(2) 0.003(2)
C28 0.064(3) 0.046(3) 0.048(2) 0.022(2) 0.013(2) 0.004(2)
C29 0.138(11) 0.301(22) 0.189(14) 0.172(16) 0.050(10) 0.091(13)
B1 0.048(3) 0.044(3) 0.048(3) 0.021(2) 0.016(2) 0.005(2)

loop_
_atom_site_label
_atom_site_type_symbol
_atom_site_fract_x
_atom_site_fract_y
_atom_site_fract_z
_atom_site_U_iso_or_equiv
_atom_site_thermal_displace_type
_atom_site_occupancy
_atom_site_calc_flag
_atom_site_refinement_flags
_atom_site_disorder_group
Mo1 Mo 0.26168(3) 0.21811(3) 0.18612(3) 0.0410(2) Uani 1 d . .
Cl1 Cl 0.3989(3) 0.1830(5) 0.7136(6) 0.209(2) Uani 1 d . .
Cl2 Cl 0.4858(7) 0.1437(7) 0.4950(6) 0.315(5) Uani 1 d . .
Cl3 Cl 0.5571(6) 0.3379(5) 0.6954(7) 0.274(3) Uani 1 d . .
Cl4 Cl 0.0114(4) 0.4214(4) 0.3726(4) 0.0999(12) Uani 0.50 d P .
Cl5 Cl -0.0997(5) 0.3613(5) 0.5111(5) 0.135(2) Uani 0.50 d P .
O1 O 0.2936(4) 0.1142(4) -0.0742(3) 0.0684(10) Uani 1 d . .
O2 O 0.4123(3) 0.2637(3) 0.2522(3) 0.0498(7) Uani 1 d . .
O3 O 0.2205(3) 0.3587(3) 0.1896(3) 0.0487(7) Uani 1 d . .
N1 N 0.2793(3) 0.1573(3) 0.0311(4) 0.0498(9) Uani 1 d . .
N2 N 0.2410(3) 0.2889(3) 0.3853(3) 0.0439(8) Uani 1 d . .
N3 N 0.1804(3) 0.2285(3) 0.4338(3) 0.0458(8) Uani 1 d . .
N4 N 0.0918(3) 0.1535(3) 0.1577(3) 0.0431(8) Uani 1 d . .
N5 N 0.0499(3) 0.1240(3) 0.2462(3) 0.0442(8) Uani 1 d . .
N6 N 0.2705(3) 0.0619(3) 0.2144(4) 0.0460(8) Uani 1 d . .
N7 N 0.2077(3) 0.0377(3) 0.2922(4) 0.0475(9) Uani 1 d . .
C1 C 0.3469(5) 0.4765(5) 0.4580(5) 0.0655(14) Uani 1 d . .
H1A H 0.3803(5) 0.5300(5) 0.5360(5) 0.098 Uiso 1 calc R .
H1B H 0.3036(5) 0.5129(5) 0.4172(5) 0.098 Uiso 1 calc R .
H1C H 0.4009(5) 0.4447(5) 0.4092(5) 0.098 Uiso 1 calc R .
C2 C 0.2788(4) 0.3872(4) 0.4756(4) 0.0481(10) Uani 1 d . .
C3 C 0.2419(4) 0.3892(5) 0.5833(4) 0.0576(12) Uani 1 d . .
H3 H 0.2565(4) 0.4474(5) 0.6596(4) 0.069 Uiso 1 calc R .
C4 C 0.1800(4) 0.2892(5) 0.5550(4) 0.0535(11) Uani 1 d . .
C5 C 0.1205(6) 0.2444(6) 0.6331(5) 0.083(2) Uani 1 d . .
H5A H 0.1113(6) 0.3048(6) 0.7067(5) 0.125 Uiso 1 calc R .
H5B H 0.1602(6) 0.1926(6) 0.6534(5) 0.125 Uiso 1 calc R .
H5C H 0.0517(6) 0.2071(6) 0.5893(5) 0.125 Uiso 1 calc R .
C6 C 0.0221(4) 0.1773(5) -0.0337(5) 0.0568(12) Uani 1 d . .
H6A H 0.0250(4) 0.2566(5) -0.0103(5) 0.085 Uiso 1 calc R .
H6B H -0.0376(4) 0.1404(5) -0.0963(5) 0.085 Uiso 1 calc R .
H6C H 0.0870(4) 0.1537(5) -0.0644(5) 0.085 Uiso 1 calc R .
C7 C 0.0092(4) 0.1482(4) 0.0750(4) 0.0457(9) Uani 1 d . .
C8 C -0.0863(4) 0.1151(5) 0.1098(5) 0.0549(11) Uani 1 d . .
H8 H -0.1550(4) 0.1044(5) 0.0684(5) 0.066 Uiso 1 calc R .
C9 C -0.0581(4) 0.1016(4) 0.2180(5) 0.0512(11) Uani 1 d . .
C10 C -0.1289(4) 0.0712(6) 0.2974(6) 0.069(2) Uani 1 d . .
H10A H -0.1221(4) -0.0037(6) 0.2907(6) 0.103 Uiso 1 calc R .
H10B H -0.2019(4) 0.0762(6) 0.2716(6) 0.103 Uiso 1 calc R .
H10C H -0.1083(4) 0.1217(6) 0.3808(6) 0.103 Uiso 1 calc R .
C11 C 0.1802(7) -0.1085(6) 0.3805(8) 0.092(2) Uani 1 d . .
H11A H 0.2184(7) -0.1672(6) 0.3870(8) 0.137 Uiso 1 calc R .
H11B H 0.1073(7) -0.1383(6) 0.3457(8) 0.137 Uiso 1 calc R .
H11C H 0.1819(7) -0.0515(6) 0.4603(8) 0.137 Uiso 1 calc R .
C12 C 0.2318(5) -0.0593(5) 0.2998(5) 0.0589(13) Uani 1 d . .
C13 C 0.3095(5) -0.0970(5) 0.2265(6) 0.0642(14) Uani 1 d . .
H13 H 0.3411(5) -0.1616(5) 0.2140(6) 0.077 Uiso 1 calc R .
C14 C 0.3310(4) -0.0192(4) 0.1753(5) 0.0506(10) Uani 1 d . .
C15 C 0.4119(5) -0.0218(5) 0.0915(6) 0.0652(14) Uani 1 d . .
H15A H 0.3785(5) -0.0586(5) 0.0083(6) 0.098 Uiso 1 calc R .
H15B H 0.4684(5) -0.0616(5) 0.1068(6) 0.098 Uiso 1 calc R .
H15C H 0.4407(5) 0.0531(5) 0.1054(6) 0.098 Uiso 1 calc R .
C16 C 0.5012(4) 0.2816(4) 0.2038(4) 0.0468(10) Uani 1 d . .
C17 C 0.4992(4) 0.3231(5) 0.1111(5) 0.0601(13) Uani 1 d . .
H17 H 0.4343(4) 0.3342(5) 0.0766(5) 0.072 Uiso 1 calc R .
C18 C 0.5920(4) 0.3477(5) 0.0702(5) 0.0590(13) Uani 1 d . .
H18 H 0.5887(4) 0.3750(5) 0.0081(5) 0.071 Uiso 1 calc R .
C19 C 0.6909(4) 0.3328(4) 0.1195(5) 0.0477(10) Uani 1 d . .
C20 C 0.6915(4) 0.2898(4) 0.2102(4) 0.0503(10) Uani 1 d . .
H20 H 0.7564(4) 0.2780(4) 0.2440(4) 0.060 Uiso 1 calc R .
C21 C 0.5981(4) 0.2640(4) 0.2521(4) 0.0502(10) Uani 1 d . .
H21 H 0.6010(4) 0.2348(4) 0.3127(4) 0.060 Uiso 1 calc R .
C22 C 0.7962(4) 0.3573(6) 0.0759(6) 0.0648(15) Uani 1 d . .
H22A H 0.8512(4) 0.3888(6) 0.1462(6) 0.078 Uiso 1 calc R .
H22B H 0.8163(4) 0.2873(6) 0.0222(6) 0.078 Uiso 1 calc R .
C23 C 0.2129(4) 0.4211(4) 0.1196(4) 0.0458(10) Uani 1 d . .
C24 C 0.1782(5) 0.5226(5) 0.1689(5) 0.0651(15) Uani 1 d . .
H24 H 0.1564(5) 0.5449(5) 0.2460(5) 0.078 Uiso 1 calc R .
C25 C 0.1748(5) 0.5940(5) 0.1052(6) 0.069(2) Uani 1 d . .
H25 H 0.1510(5) 0.6631(5) 0.1407(6) 0.083 Uiso 1 calc R .
C26 C 0.2062(4) 0.5634(4) -0.0087(5) 0.0515(11) Uani 1 d . .
C27 C 0.2402(4) 0.4597(4) -0.0586(5) 0.0528(11) Uani 1 d . .
H27 H 0.2619(4) 0.4376(4) -0.1357(5) 0.063 Uiso 1 calc R .
C28 C 0.2430(4) 0.3880(4) 0.0025(4) 0.0512(11) Uani 1 d . .
H28 H 0.2647(4) 0.3180(4) -0.0340(4) 0.061 Uiso 1 calc R .
C29 C 0.4509(11) 0.2438(17) 0.6231(16) 0.181(7) Uani 1 d . .
H29 H 0.3956(11) 0.2816(17) 0.5966(16) 0.217 Uiso 1 calc R .
C30 C -0.0600 0.4672 0.4752 0.190(13) Uiso 0.50 d P .
B1 B 0.1239(4) 0.1126(4) 0.3498(5) 0.0451(10) Uani 1 d . .
H1 H 0.0825(4) 0.0795(4) 0.3962(5) 0.054 Uiso 1 calc R .

loop_
_atom_type_symbol
_atom_type_description
_atom_type_scat_dispersion_real
_atom_type_scat_dispersion_imag
_atom_type_scat_source
C C 0.0033 0.0016 'International Tables Vol C Tables 4.2.6.8 and 6.1.1.4'
H H 0.0000 0.0000 'International Tables Vol C Tables 4.2.6.8 and 6.1.1.4'
N N 0.0061 0.0033 'International Tables Vol C Tables 4.2.6.8 and 6.1.1.4'
O O 0.0106 0.0060 'International Tables Vol C Tables 4.2.6.8 and 6.1.1.4'
B B 0.0013 0.0007 'International Tables Vol C Tables 4.2.6.8 and 6.1.1.4'
Mo Mo -1.6832 0.6857 'International Tables Vol C Tables 4.2.6.8 and 6.1.1.4'
Cl Cl 0.1484 0.1585 'International Tables Vol C Tables 4.2.6.8 and 6.1.1.4'

loop_
_geom_angle_atom_site_label_1
_geom_angle_atom_site_label_2
_geom_angle_atom_site_label_3
_geom_angle
_geom_angle_site_symmetry_1
_geom_angle_site_symmetry_3
_geom_angle_publ_flag
N1 Mo1 O3 99.1(2) . . ?
N1 Mo1 O2 97.1(2) . . ?
O3 Mo1 O2 100.02(14) . . ?
N1 Mo1 N6 93.3(2) . . ?
O3 Mo1 N6 163.29(14) . . ?
O2 Mo1 N6 89.46(14) . . ?
N1 Mo1 N4 95.4(2) . . ?
O3 Mo1 N4 88.70(15) . . ?
O2 Mo1 N4 163.41(14) . . ?
N6 Mo1 N4 78.95(14) . . ?
N1 Mo1 N2 177.4(2) . . ?
O3 Mo1 N2 83.45(14) . . ?
O2 Mo1 N2 82.48(14) . . ?
N6 Mo1 N2 84.19(14) . . ?
N4 Mo1 N2 84.55(14) . . ?
C30 Cl4 C30 55.85(14) . 2_566 ?
C16 O2 Mo1 133.7(3) . . ?
C23 O3 Mo1 141.5(3) . . ?
O1 N1 Mo1 178.2(4) . . ?
C2 N2 N3 107.4(3) . . ?
C2 N2 Mo1 131.9(3) . . ?
N3 N2 Mo1 120.7(3) . . ?
C4 N3 N2 109.6(4) . . ?
C4 N3 B1 131.4(4) . . ?
N2 N3 B1 119.0(3) . . ?
C7 N4 N5 107.2(4) . . ?
C7 N4 Mo1 132.9(3) . . ?
N5 N4 Mo1 119.3(3) . . ?
C9 N5 N4 109.1(4) . . ?
C9 N5 B1 130.0(4) . . ?
N4 N5 B1 120.7(3) . . ?
C14 N6 N7 107.5(4) . . ?
C14 N6 Mo1 133.0(3) . . ?
N7 N6 Mo1 119.4(3) . . ?
C12 N7 N6 108.3(4) . . ?
C12 N7 B1 130.5(4) . . ?
N6 N7 B1 121.2(4) . . ?
N2 C2 C3 108.9(4) . . ?
N2 C2 C1 123.4(4) . . ?
C3 C2 C1 127.7(5) . . ?
C4 C3 C2 106.9(5) . . ?
N3 C4 C3 107.3(4) . . ?
N3 C4 C5 121.9(5) . . ?
C3 C4 C5 130.8(5) . . ?
N4 C7 C8 109.4(4) . . ?
N4 C7 C6 123.2(4) . . ?
C8 C7 C6 127.4(4) . . ?
C9 C8 C7 106.1(4) . . ?
N5 C9 C8 108.2(4) . . ?
N5 C9 C10 123.1(5) . . ?
C8 C9 C10 128.7(5) . . ?
N7 C12 C13 108.2(4) . . ?
N7 C12 C11 122.4(5) . . ?
C13 C12 C11 129.5(5) . . ?
C12 C13 C14 106.0(5) . . ?
N6 C14 C13 110.0(4) . . ?
N6 C14 C15 123.8(5) . . ?
C13 C14 C15 126.2(5) . . ?
O2 C16 C21 119.0(4) . . ?
O2 C16 C17 122.3(4) . . ?
C21 C16 C17 118.7(4) . . ?
C18 C17 C16 120.7(5) . . ?
C17 C18 C19 121.6(5) . . ?
C20 C19 C18 117.1(4) . . ?
C20 C19 C22 119.4(4) . . ?
C18 C19 C22 123.5(4) . . ?
C19 C20 C21 122.0(4) . . ?
C16 C21 C20 120.0(4) . . ?
C26 C22 C19 115.0(4) 2_665 . ?
C24 C23 O3 117.9(4) . . ?
C24 C23 C28 118.8(4) . . ?
O3 C23 C28 123.3(4) . . ?
C23 C24 C25 121.0(5) . . ?
C26 C25 C24 120.9(5) . . ?
C25 C26 C27 117.7(5) . . ?
C25 C26 C22 120.3(5) . 2_665 ?
C27 C26 C22 122.0(5) . 2_665 ?
C28 C27 C26 122.0(5) . . ?
C27 C28 C23 119.6(5) . . ?
Cl3 C29 Cl1 112.7(9) . . ?
Cl3 C29 Cl2 109.2(8) . . ?
Cl1 C29 Cl2 110.2(11) . . ?
Cl4 C30 C30 71.5(2) . 2_566 ?
Cl4 C30 Cl5 105.9(3) . . ?
C30 C30 Cl5 120.4(2) 2_566 . ?
Cl4 C30 Cl4 124.15(14) . 2_566 ?
C30 C30 Cl4 52.64(15) 2_566 2_566 ?
Cl5 C30 Cl4 102.2(3) . 2_566 ?
N3 B1 N5 108.8(4) . . ?
N3 B1 N7 109.3(4) . . ?
N5 B1 N7 108.0(4) . . ?

loop_
_geom_bond_atom_site_label_1
_geom_bond_atom_site_label_2
_geom_bond_distance
_geom_bond_site_symmetry_2
_geom_bond_publ_flag
Mo1 N1 1.761(4) . ?
Mo1 O3 1.931(3) . ?
Mo1 O2 1.946(3) . ?
Mo1 N6 2.190(4) . ?
Mo1 N4 2.191(4) . ?
Mo1 N2 2.251(4) . ?
Cl1 C29 1.703(14) . ?
Cl2 C29 1.72(2) . ?
Cl3 C29 1.66(2) . ?
Cl4 C30 1.556(5) . ?
Cl4 C30 1.857(4) 2_566 ?
Cl5 C30 1.642(7) . ?
O1 N1 1.206(5) . ?
O2 C16 1.354(5) . ?
O3 C23 1.365(5) . ?
N2 C2 1.341(6) . ?
N2 N3 1.364(5) . ?
N3 C4 1.363(6) . ?
N3 B1 1.533(7) . ?
N4 C7 1.344(6) . ?
N4 N5 1.382(5) . ?
N5 C9 1.357(6) . ?
N5 B1 1.535(6) . ?
N6 C14 1.325(6) . ?
N6 N7 1.380(5) . ?
N7 C12 1.355(7) . ?
N7 B1 1.537(6) . ?
C1 C2 1.479(7) . ?
C2 C3 1.397(6) . ?
C3 C4 1.369(8) . ?
C4 C5 1.495(7) . ?
C6 C7 1.496(7) . ?
C7 C8 1.400(7) . ?
C8 C9 1.380(7) . ?
C9 C10 1.495(7) . ?
C11 C12 1.505(7) . ?
C12 C13 1.377(8) . ?
C13 C14 1.383(7) . ?
C14 C15 1.491(7) . ?
C16 C21 1.377(7) . ?
C16 C17 1.397(7) . ?
C17 C18 1.372(7) . ?
C18 C19 1.391(7) . ?
C19 C20 1.388(6) . ?
C19 C22 1.527(6) . ?
C20 C21 1.390(6) . ?
C22 C26 1.522(7) 2_665 ?
C23 C24 1.360(8) . ?
C23 C28 1.398(6) . ?
C24 C25 1.400(7) . ?
C25 C26 1.372(8) . ?
C26 C27 1.382(8) . ?
C26 C22 1.522(7) 2_665 ?
C27 C28 1.380(6) . ?
C30 C30 1.6201(4) 2_566 ?
C30 Cl4 1.857(4) 2_566 ?

loop_
_geom_torsion_atom_site_label_1
_geom_torsion_atom_site_label_2
_geom_torsion_atom_site_label_3
_geom_torsion_atom_site_label_4
_geom_torsion
_geom_torsion_site_symmetry_1
_geom_torsion_site_symmetry_2
_geom_torsion_site_symmetry_3
_geom_torsion_site_symmetry_4
_geom_torsion_publ_flag
N1 Mo1 O2 C16 20.6(4) . . . . ?
O3 Mo1 O2 C16 -80.0(4) . . . . ?
N6 Mo1 O2 C16 113.8(4) . . . . ?
N4 Mo1 O2 C16 159.2(5) . . . . ?
N2 Mo1 O2 C16 -162.0(4) . . . . ?
N1 Mo1 O3 C23 -8.4(5) . . . . ?
O2 Mo1 O3 C23 90.5(5) . . . . ?
N6 Mo1 O3 C23 -145.8(5) . . . . ?
N4 Mo1 O3 C23 -103.7(5) . . . . ?
N2 Mo1 O3 C23 171.7(5) . . . . ?
O3 Mo1 N1 O1 145.5(117) . . . . ?
O2 Mo1 N1 O1 44.1(117) . . . . ?
N6 Mo1 N1 O1 -45.8(117) . . . . ?
N4 Mo1 N1 O1 -125.0(117) . . . . ?
N2 Mo1 N1 O1 -35.8(139) . . . . ?
N1 Mo1 N2 C2 131.0(34) . . . . ?
O3 Mo1 N2 C2 -50.3(4) . . . . ?
O2 Mo1 N2 C2 50.7(4) . . . . ?
N6 Mo1 N2 C2 141.0(4) . . . . ?
N4 Mo1 N2 C2 -139.6(4) . . . . ?
N1 Mo1 N2 N3 -49.2(36) . . . . ?
O3 Mo1 N2 N3 129.5(3) . . . . ?
O2 Mo1 N2 N3 -129.4(3) . . . . ?
N6 Mo1 N2 N3 -39.2(3) . . . . ?
N4 Mo1 N2 N3 40.2(3) . . . . ?
C2 N2 N3 C4 0.1(5) . . . . ?
Mo1 N2 N3 C4 -179.8(3) . . . . ?
C2 N2 N3 B1 178.3(4) . . . . ?
Mo1 N2 N3 B1 -1.6(5) . . . . ?
N1 Mo1 N4 C7 -45.0(4) . . . . ?
O3 Mo1 N4 C7 54.0(4) . . . . ?
O2 Mo1 N4 C7 176.2(5) . . . . ?
N6 Mo1 N4 C7 -137.3(4) . . . . ?
N2 Mo1 N4 C7 137.5(4) . . . . ?
N1 Mo1 N4 N5 145.4(3) . . . . ?
O3 Mo1 N4 N5 -115.5(3) . . . . ?
O2 Mo1 N4 N5 6.7(7) . . . . ?
N6 Mo1 N4 N5 53.1(3) . . . . ?
N2 Mo1 N4 N5 -32.0(3) . . . . ?
C7 N4 N5 C9 -0.5(5) . . . . ?
Mo1 N4 N5 C9 171.5(3) . . . . ?
C7 N4 N5 B1 175.2(4) . . . . ?
Mo1 N4 N5 B1 -12.8(5) . . . . ?
N1 Mo1 N6 C14 39.8(5) . . . . ?
O3 Mo1 N6 C14 177.7(5) . . . . ?
O2 Mo1 N6 C14 -57.3(5) . . . . ?
N4 Mo1 N6 C14 134.7(5) . . . . ?
N2 Mo1 N6 C14 -139.8(5) . . . . ?
N1 Mo1 N6 N7 -144.3(3) . . . . ?
O3 Mo1 N6 N7 -6.4(7) . . . . ?
O2 Mo1 N6 N7 118.6(3) . . . . ?
N4 Mo1 N6 N7 -49.4(3) . . . . ?
N2 Mo1 N6 N7 36.1(3) . . . . ?
C14 N6 N7 C12 0.3(6) . . . . ?
Mo1 N6 N7 C12 -176.6(3) . . . . ?
C14 N6 N7 B1 -177.2(4) . . . . ?
Mo1 N6 N7 B1 6.0(6) . . . . ?
N3 N2 C2 C3 0.1(5) . . . . ?
Mo1 N2 C2 C3 -180.0(3) . . . . ?
N3 N2 C2 C1 -178.9(5) . . . . ?
Mo1 N2 C2 C1 0.9(8) . . . . ?
N2 C2 C3 C4 -0.3(6) . . . . ?
C1 C2 C3 C4 178.7(6) . . . . ?
N2 N3 C4 C3 -0.3(6) . . . . ?
B1 N3 C4 C3 -178.2(5) . . . . ?
N2 N3 C4 C5 -179.7(5) . . . . ?
B1 N3 C4 C5 2.5(9) . . . . ?
C2 C3 C4 N3 0.4(6) . . . . ?
C2 C3 C4 C5 179.7(6) . . . . ?
N5 N4 C7 C8 0.0(5) . . . . ?
Mo1 N4 C7 C8 -170.5(3) . . . . ?
N5 N4 C7 C6 178.3(4) . . . . ?
Mo1 N4 C7 C6 7.9(7) . . . . ?
N4 C7 C8 C9 0.5(6) . . . . ?
C6 C7 C8 C9 -177.8(5) . . . . ?
N4 N5 C9 C8 0.8(6) . . . . ?
B1 N5 C9 C8 -174.3(5) . . . . ?
N4 N5 C9 C10 -177.6(5) . . . . ?
B1 N5 C9 C10 7.3(8) . . . . ?
C7 C8 C9 N5 -0.8(6) . . . . ?
C7 C8 C9 C10 177.5(5) . . . . ?
N6 N7 C12 C13 -0.2(6) . . . . ?
B1 N7 C12 C13 176.9(5) . . . . ?
N6 N7 C12 C11 178.1(6) . . . . ?
B1 N7 C12 C11 -4.8(10) . . . . ?
N7 C12 C13 C14 0.1(7) . . . . ?
C11 C12 C13 C14 -178.0(7) . . . . ?
N7 N6 C14 C13 -0.2(6) . . . . ?
Mo1 N6 C14 C13 176.0(4) . . . . ?
N7 N6 C14 C15 -178.5(5) . . . . ?
Mo1 N6 C14 C15 -2.2(8) . . . . ?
C12 C13 C14 N6 0.1(7) . . . . ?
C12 C13 C14 C15 178.3(6) . . . . ?
Mo1 O2 C16 C21 -150.7(4) . . . . ?
Mo1 O2 C16 C17 32.9(7) . . . . ?
O2 C16 C17 C18 175.3(5) . . . . ?
C21 C16 C17 C18 -1.1(9) . . . . ?
C16 C17 C18 C19 -0.3(10) . . . . ?
C17 C18 C19 C20 1.3(9) . . . . ?
C17 C18 C19 C22 179.0(6) . . . . ?
C18 C19 C20 C21 -0.9(8) . . . . ?
C22 C19 C20 C21 -178.8(5) . . . . ?
O2 C16 C21 C20 -175.1(4) . . . . ?
C17 C16 C21 C20 1.4(8) . . . . ?
C19 C20 C21 C16 -0.4(8) . . . . ?
C20 C19 C22 C26 -161.3(5) . . . 2_665 ?
C18 C19 C22 C26 21.0(9) . . . 2_665 ?
Mo1 O3 C23 C24 -179.0(4) . . . . ?
Mo1 O3 C23 C28 -1.7(8) . . . . ?
O3 C23 C24 C25 175.9(5) . . . . ?
C28 C23 C24 C25 -1.5(9) . . . . ?
C23 C24 C25 C26 0.2(10) . . . . ?
C24 C25 C26 C27 0.5(9) . . . . ?
C24 C25 C26 C22 -179.0(6) . . . 2_665 ?
C25 C26 C27 C28 0.2(8) . . . . ?
C22 C26 C27 C28 179.6(5) 2_665 . . . ?
C26 C27 C28 C23 -1.5(8) . . . . ?
C24 C23 C28 C27 2.1(8) . . . . ?
O3 C23 C28 C27 -175.2(4) . . . . ?
C30 Cl4 C30 C30 0.0 2_566 . . 2_566 ?
C30 Cl4 C30 Cl5 -117.3(3) 2_566 . . . ?
C30 Cl4 C30 Cl4 0.0 2_566 . . 2_566 ?
C4 N3 B1 N5 119.6(5) . . . . ?
N2 N3 B1 N5 -58.0(5) . . . . ?
C4 N3 B1 N7 -122.6(5) . . . . ?
N2 N3 B1 N7 59.8(5) . . . . ?
C9 N5 B1 N3 -116.9(5) . . . . ?
N4 N5 B1 N3 68.4(5) . . . . ?
C9 N5 B1 N7 124.5(5) . . . . ?
N4 N5 B1 N7 -50.2(5) . . . . ?
C12 N7 B1 N3 119.3(5) . . . . ?
N6 N7 B1 N3 -63.9(5) . . . . ?
C12 N7 B1 N5 -122.4(5) . . . . ?
N6 N7 B1 N5 54.4(5) . . . . ?
